data_7207566
loop_
_publ_author_name
'Liu, Bo'
'Miao, Hui'
'Pang, Ling-Yan'
'Hou, Lei'
'Wang, Yao-Yu'
'Shi, Qi-Zhen'

_publ_section_title
;
 Solvent influences structural variation from a 3D 4-fold interpenetrated
 framework to a 2D layer-type porous coordination polymer: Structure
 analysis and highly selective gas adsorption properties
;
_journal_issue 8
_journal_name_full CrystEngComm
_journal_page_first 2954
_journal_paper_doi 10.1039/c2ce06372g
_journal_volume 14
_journal_year 2012
_chemical_formula_sum 'C18 H13 Co N2 O5'
_chemical_formula_weight 396.22
_chemical_name_systematic
;
?
;
_space_group_IT_number 13
_symmetry_cell_setting monoclinic
_symmetry_space_group_name_Hall '-P 2yc'
_symmetry_space_group_name_H-M 'P 1 2/c 1'
_atom_sites_solution_hydrogens geom
_atom_sites_solution_primary direct
_atom_sites_solution_secondary difmap
_audit_creation_method SHELXL-97
_cell_angle_alpha 90.00
_cell_angle_beta 103.584(2)
_cell_angle_gamma 90.00
_cell_formula_units_Z 4
_cell_length_a 13.1622(15)
_cell_length_b 7.2427(8)
_cell_length_c 17.7408(19)
_cell_measurement_reflns_used 2647
_cell_measurement_temperature 296(2)
_cell_measurement_theta_max 26.492
_cell_measurement_theta_min 2.823
_cell_volume 1643.9(3)
_computing_structure_refinement 'SHELXL-97 (Sheldrick, 1997)'
_computing_structure_solution 'SHELXS-97 (Sheldrick, 1990)'
_diffrn_ambient_temperature 296(2)
_diffrn_measured_fraction_theta_full 0.998
_diffrn_measured_fraction_theta_max 0.998
_diffrn_radiation_monochromator graphite
_diffrn_radiation_source 'fine-focus sealed tube'
_diffrn_radiation_type MoK\a
_diffrn_radiation_wavelength 0.71073
_diffrn_reflns_av_R_equivalents 0.0297
_diffrn_reflns_av_sigmaI/netI 0.0320
_diffrn_reflns_limit_h_max 15
_diffrn_reflns_limit_h_min -15
_diffrn_reflns_limit_k_max 8
_diffrn_reflns_limit_k_min -8
_diffrn_reflns_limit_l_max 10
_diffrn_reflns_limit_l_min -21
_diffrn_reflns_number 8007
_diffrn_reflns_theta_full 25.10
_diffrn_reflns_theta_max 25.10
_diffrn_reflns_theta_min 2.36
_exptl_absorpt_coefficient_mu 1.077
_exptl_absorpt_correction_T_max 0.8466
_exptl_absorpt_correction_T_min 0.8216
_exptl_absorpt_correction_type multi-scan
_exptl_absorpt_process_details sadabs
_exptl_crystal_colour red
_exptl_crystal_density_diffrn 1.593
_exptl_crystal_density_method 'not measured'
_exptl_crystal_description block
_exptl_crystal_F_000 800
_exptl_crystal_size_max 0.19
_exptl_crystal_size_mid 0.17
_exptl_crystal_size_min 0.16
_refine_diff_density_max 0.466
_refine_diff_density_min -0.468
_refine_diff_density_rms 0.057
_refine_ls_extinction_method none
_refine_ls_goodness_of_fit_ref 1.044
_refine_ls_hydrogen_treatment constr
_refine_ls_matrix_type full
_refine_ls_number_parameters 236
_refine_ls_number_reflns 2928
_refine_ls_number_restraints 0
_refine_ls_restrained_S_all 1.044
_refine_ls_R_factor_all 0.0424
_refine_ls_R_factor_gt 0.0353
_refine_ls_shift/su_max 0.001
_refine_ls_shift/su_mean 0.000
_refine_ls_structure_factor_coef Fsqd
_refine_ls_weighting_details 'calc w=1/[\s^2^(Fo^2^)+(0.0449P)^2^+1.0322P] where P=(Fo^2^+2Fc^2^)/3'
_refine_ls_weighting_scheme calc
_refine_ls_wR_factor_gt 0.0901
_refine_ls_wR_factor_ref 0.0942
_reflns_number_gt 2499
_reflns_number_total 2928
_reflns_threshold_expression >2sigma(I)
_cod_data_source_file c2ce06372g.txt
_cod_data_source_block Complex_1
_cod_original_sg_symbol_H-M P2/c
_cod_original_formula_sum C18H13CoN2O5
_cod_database_code 7207566

loop_
_symmetry_equiv_pos_as_xyz
'x, y, z'
'-x, y, -z+1/2'
'-x, -y, -z'
'x, -y, z-1/2'

loop_
_atom_site_label
_atom_site_type_symbol
_atom_site_fract_x
_atom_site_fract_y
_atom_site_fract_z
_atom_site_U_iso_or_equiv
_atom_site_adp_type
_atom_site_occupancy
_atom_site_symmetry_multiplicity
_atom_site_calc_flag
_atom_site_refinement_flags
Co1 Co 0.21497(3) 0.42354(5) 0.40245(2) 0.03114(14) Uani 1 1 d .
O1 O 0.26732(16) 0.2774(3) 0.49644(11) 0.0450(5) Uani 1 1 d .
O2 O 0.15403(16) 0.0745(3) 0.43256(11) 0.0436(5) Uani 1 1 d .
O3 O 0.37307(17) -0.3454(4) 0.81214(13) 0.0658(7) Uani 1 1 d .
O4 O 0.20236(15) -0.3389(3) 0.79660(11) 0.0452(5) Uani 1 1 d .
N1 N 0.31714(16) 0.6397(3) 0.43396(12) 0.0312(5) Uani 1 1 d .
N2 N -0.06286(17) -0.5111(3) 0.61100(13) 0.0335(5) Uani 1 1 d .
C1 C 0.2179(2) 0.1236(4) 0.49168(16) 0.0339(6) Uani 1 1 d .
C2 C 0.24013(19) 0.0043(4) 0.56254(15) 0.0289(6) Uani 1 1 d .
C3 C 0.3216(2) 0.0444(4) 0.62621(16) 0.0343(6) Uani 1 1 d .
H3 H 0.3651 0.1449 0.6248 0.041 Uiso 1 1 calc R
C4 C 0.3376(2) -0.0657(4) 0.69131(16) 0.0359(6) Uani 1 1 d .
H4 H 0.3936 -0.0407 0.7329 0.043 Uiso 1 1 calc R
C5 C 0.27138(19) -0.2142(4) 0.69630(14) 0.0300(6) Uani 1 1 d .
C6 C 0.18994(18) -0.2571(3) 0.63182(14) 0.0271(5) Uani 1 1 d .
C7 C 0.17671(18) -0.1466(3) 0.56581(14) 0.0284(5) Uani 1 1 d .
H7 H 0.1237 -0.1752 0.5227 0.034 Uiso 1 1 calc R
C8 C 0.2852(2) -0.3096(4) 0.77361(15) 0.0363(6) Uani 1 1 d .
C9 C 0.1169(2) -0.4136(3) 0.63212(14) 0.0280(6) Uani 1 1 d .
C10 C 0.01056(19) -0.3800(4) 0.61104(15) 0.0317(6) Uani 1 1 d .
H10 H -0.0118 -0.2609 0.5961 0.038 Uiso 1 1 calc R
C11 C -0.0295(2) -0.6827(4) 0.63207(17) 0.0419(7) Uani 1 1 d .
H11 H -0.0787 -0.7744 0.6327 0.050 Uiso 1 1 calc R
C12 C 0.0749(2) -0.7284(4) 0.65276(18) 0.0459(8) Uani 1 1 d .
H12 H 0.0955 -0.8491 0.6664 0.055 Uiso 1 1 calc R
C13 C 0.1489(2) -0.5927(4) 0.65301(18) 0.0400(7) Uani 1 1 d .
H13 H 0.2197 -0.6213 0.6671 0.048 Uiso 1 1 calc R
C14 C 0.3843(2) 0.6330(4) 0.50397(17) 0.0382(7) Uani 1 1 d .
H14 H 0.3814 0.5321 0.5358 0.046 Uiso 1 1 calc R
C15 C 0.4572(2) 0.7686(4) 0.53065(16) 0.0391(7) Uani 1 1 d .
H15 H 0.5029 0.7566 0.5791 0.047 Uiso 1 1 calc R
C16 C 0.46288(19) 0.9226(3) 0.48575(15) 0.0290(6) Uani 1 1 d .
C17 C 0.3948(2) 0.9271(4) 0.41331(17) 0.0422(7) Uani 1 1 d .
H17 H 0.3964 1.0262 0.3803 0.051 Uiso 1 1 calc R
C18 C 0.3246(2) 0.7853(4) 0.38987(17) 0.0441(7) Uani 1 1 d .
H18 H 0.2802 0.7917 0.3407 0.053 Uiso 1 1 calc R
O1W O 0.5000 0.6111(9) 0.2500 0.195(4) Uani 1 2 d S
O2W O 0.0000 0.0841(6) 0.2500 0.0939(14) Uani 1 2 d S

loop_
_atom_site_aniso_label
_atom_site_aniso_U_11
_atom_site_aniso_U_22
_atom_site_aniso_U_33
_atom_site_aniso_U_23
_atom_site_aniso_U_13
_atom_site_aniso_U_12
Co1 0.0310(2) 0.0325(2) 0.0291(2) -0.00402(15) 0.00544(15) -0.01156(15)
O1 0.0563(13) 0.0338(11) 0.0435(12) 0.0073(9) 0.0091(10) -0.0145(10)
O2 0.0476(12) 0.0408(12) 0.0383(12) 0.0087(9) 0.0021(10) -0.0026(9)
O3 0.0447(13) 0.0941(19) 0.0482(14) 0.0265(13) -0.0100(11) -0.0095(13)
O4 0.0476(12) 0.0562(13) 0.0347(11) 0.0121(10) 0.0159(9) 0.0081(10)
N1 0.0315(11) 0.0281(11) 0.0333(12) -0.0043(10) 0.0060(9) -0.0082(9)
N2 0.0334(12) 0.0320(12) 0.0357(12) -0.0060(10) 0.0093(10) -0.0098(10)
C1 0.0354(15) 0.0303(14) 0.0380(16) 0.0034(12) 0.0130(12) -0.0005(12)
C2 0.0305(13) 0.0268(13) 0.0313(14) 0.0003(11) 0.0110(11) -0.0013(11)
C3 0.0298(14) 0.0343(15) 0.0396(15) -0.0022(12) 0.0096(12) -0.0089(11)
C4 0.0296(14) 0.0427(16) 0.0318(15) -0.0023(12) -0.0002(11) -0.0089(12)
C5 0.0279(13) 0.0336(14) 0.0281(13) -0.0009(11) 0.0056(10) -0.0001(11)
C6 0.0251(12) 0.0275(13) 0.0291(13) -0.0026(11) 0.0075(10) -0.0012(10)
C7 0.0265(13) 0.0312(13) 0.0255(13) -0.0017(11) 0.0021(10) -0.0023(11)
C8 0.0415(16) 0.0338(15) 0.0295(14) -0.0017(12) 0.0005(12) -0.0023(12)
C9 0.0337(14) 0.0255(13) 0.0256(13) -0.0010(10) 0.0088(11) -0.0038(10)
C10 0.0321(14) 0.0279(14) 0.0343(15) 0.0012(11) 0.0059(11) -0.0062(11)
C11 0.0488(18) 0.0337(16) 0.0465(17) -0.0059(13) 0.0180(14) -0.0134(13)
C12 0.0571(19) 0.0221(14) 0.062(2) 0.0023(13) 0.0208(16) 0.0002(13)
C13 0.0383(16) 0.0316(15) 0.0506(18) -0.0010(13) 0.0114(13) 0.0025(12)
C14 0.0386(15) 0.0288(14) 0.0428(17) 0.0031(12) 0.0008(13) -0.0062(12)
C15 0.0348(15) 0.0320(15) 0.0428(16) 0.0013(13) -0.0062(12) -0.0081(12)
C16 0.0248(13) 0.0261(13) 0.0369(14) -0.0048(11) 0.0089(11) -0.0050(10)
C17 0.0489(17) 0.0382(16) 0.0376(16) 0.0040(13) 0.0060(13) -0.0181(13)
C18 0.0505(18) 0.0436(17) 0.0330(15) -0.0005(13) -0.0005(13) -0.0180(14)
O1W 0.169(6) 0.114(5) 0.338(12) 0.000 0.132(7) 0.000
O2W 0.128(4) 0.070(3) 0.084(3) 0.000 0.026(3) 0.000

loop_
_atom_type_symbol
_atom_type_description
_atom_type_scat_dispersion_real
_atom_type_scat_dispersion_imag
_atom_type_scat_source
C C 0.0033 0.0016 'International Tables Vol C Tables 4.2.6.8 and 6.1.1.4'
H H 0.0000 0.0000 'International Tables Vol C Tables 4.2.6.8 and 6.1.1.4'
N N 0.0061 0.0033 'International Tables Vol C Tables 4.2.6.8 and 6.1.1.4'
O O 0.0106 0.0060 'International Tables Vol C Tables 4.2.6.8 and 6.1.1.4'
Co Co 0.3494 0.9721 'International Tables Vol C Tables 4.2.6.8 and 6.1.1.4'

loop_
_geom_angle_atom_site_label_1
_geom_angle_atom_site_label_2
_geom_angle_atom_site_label_3
_geom_angle
_geom_angle_site_symmetry_1
_geom_angle_site_symmetry_3
O4 Co1 O1 125.79(9) 4 .
O4 Co1 N1 113.89(9) 4 .
O1 Co1 N1 95.92(8) . .
O4 Co1 N2 97.18(9) 4 3_556
O1 Co1 N2 113.78(9) . 3_556
N1 Co1 N2 110.69(9) . 3_556
C1 O1 Co1 109.98(17) . .
C8 O4 Co1 118.58(18) . 4_556
C18 N1 C14 116.6(2) . .
C18 N1 Co1 125.32(18) . .
C14 N1 Co1 118.06(18) . .
C11 N2 C10 117.5(2) . .
C11 N2 Co1 124.30(18) . 3_556
C10 N2 Co1 117.26(18) . 3_556
O2 C1 O1 122.7(3) . .
O2 C1 C2 120.5(2) . .
O1 C1 C2 116.7(2) . .
C7 C2 C3 119.2(2) . .
C7 C2 C1 119.3(2) . .
C3 C2 C1 121.5(2) . .
C4 C3 C2 119.7(2) . .
C3 C4 C5 121.5(2) . .
C4 C5 C6 119.0(2) . .
C4 C5 C8 117.8(2) . .
C6 C5 C8 123.0(2) . .
C7 C6 C5 118.5(2) . .
C7 C6 C9 119.1(2) . .
C5 C6 C9 122.4(2) . .
C2 C7 C6 122.0(2) . .
O3 C8 O4 123.7(3) . .
O3 C8 C5 120.0(3) . .
O4 C8 C5 116.1(2) . .
C10 C9 C13 117.5(2) . .
C10 C9 C6 118.7(2) . .
C13 C9 C6 123.9(2) . .
N2 C10 C9 123.6(2) . .
N2 C11 C12 122.6(3) . .
C11 C12 C13 119.2(3) . .
C12 C13 C9 119.6(3) . .
N1 C14 C15 123.1(3) . .
C14 C15 C16 120.3(3) . .
C15 C16 C17 116.3(2) . .
C15 C16 C16 122.0(3) . 3_676
C17 C16 C16 121.7(3) . 3_676
C18 C17 C16 120.3(3) . .
N1 C18 C17 123.4(3) . .

loop_
_geom_bond_atom_site_label_1
_geom_bond_atom_site_label_2
_geom_bond_distance
_geom_bond_site_symmetry_2
Co1 O4 1.9451(19) 4
Co1 O1 1.958(2) .
Co1 N1 2.054(2) .
Co1 N2 2.060(2) 3_556
O1 C1 1.283(3) .
O2 C1 1.233(3) .
O3 C8 1.225(3) .
O4 C8 1.268(3) .
O4 Co1 1.9451(19) 4_556
N1 C18 1.330(4) .
N1 C14 1.346(3) .
N2 C11 1.342(4) .
N2 C10 1.355(3) .
N2 Co1 2.060(2) 3_556
C1 C2 1.496(4) .
C2 C7 1.385(4) .
C2 C3 1.393(4) .
C3 C4 1.378(4) .
C4 C5 1.400(4) .
C5 C6 1.406(3) .
C5 C8 1.508(4) .
C6 C7 1.395(3) .
C6 C9 1.487(3) .
C9 C10 1.383(4) .
C9 C13 1.387(4) .
C11 C12 1.377(4) .
C12 C13 1.383(4) .
C14 C15 1.377(4) .
C15 C16 1.383(4) .
C16 C17 1.384(4) .
C16 C16 1.495(5) 3_676
C17 C18 1.379(4) .

loop_
_geom_torsion_atom_site_label_1
_geom_torsion_atom_site_label_2
_geom_torsion_atom_site_label_3
_geom_torsion_atom_site_label_4
_geom_torsion
_geom_torsion_site_symmetry_1
_geom_torsion_site_symmetry_4
O4 Co1 O1 C1 -52.5(2) 4 .
N1 Co1 O1 C1 -177.74(18) . .
N2 Co1 O1 C1 66.5(2) 3_556 .
O4 Co1 N1 C18 42.4(3) 4 .
O1 Co1 N1 C18 176.0(2) . .
N2 Co1 N1 C18 -65.8(2) 3_556 .
O4 Co1 N1 C14 -135.7(2) 4 .
O1 Co1 N1 C14 -2.2(2) . .
N2 Co1 N1 C14 116.0(2) 3_556 .
Co1 O1 C1 O2 5.9(3) . .
Co1 O1 C1 C2 -173.40(17) . .
O2 C1 C2 C7 -10.5(4) . .
O1 C1 C2 C7 168.8(2) . .
O2 C1 C2 C3 171.2(3) . .
O1 C1 C2 C3 -9.5(4) . .
C7 C2 C3 C4 -0.3(4) . .
C1 C2 C3 C4 178.0(2) . .
C2 C3 C4 C5 -2.2(4) . .
C3 C4 C5 C6 3.2(4) . .
C3 C4 C5 C8 -171.3(3) . .
C4 C5 C6 C7 -1.6(4) . .
C8 C5 C6 C7 172.6(2) . .
C4 C5 C6 C9 179.4(2) . .
C8 C5 C6 C9 -6.4(4) . .
C3 C2 C7 C6 1.9(4) . .
C1 C2 C7 C6 -176.5(2) . .
C5 C6 C7 C2 -0.9(4) . .
C9 C6 C7 C2 178.1(2) . .
Co1 O4 C8 O3 6.0(4) 4_556 .
Co1 O4 C8 C5 -170.00(17) 4_556 .
C4 C5 C8 O3 -43.5(4) . .
C6 C5 C8 O3 142.2(3) . .
C4 C5 C8 O4 132.7(3) . .
C6 C5 C8 O4 -41.6(4) . .
C7 C6 C9 C10 -51.2(3) . .
C5 C6 C9 C10 127.8(3) . .
C7 C6 C9 C13 129.3(3) . .
C5 C6 C9 C13 -51.7(4) . .
C11 N2 C10 C9 -0.6(4) . .
Co1 N2 C10 C9 168.9(2) 3_556 .
C13 C9 C10 N2 1.1(4) . .
C6 C9 C10 N2 -178.4(2) . .
C10 N2 C11 C12 -0.4(4) . .
Co1 N2 C11 C12 -169.1(2) 3_556 .
N2 C11 C12 C13 0.9(5) . .
C11 C12 C13 C9 -0.3(4) . .
C10 C9 C13 C12 -0.6(4) . .
C6 C9 C13 C12 178.9(3) . .
C18 N1 C14 C15 0.7(4) . .
Co1 N1 C14 C15 179.0(2) . .
N1 C14 C15 C16 1.2(4) . .
C14 C15 C16 C17 -2.2(4) . .
C14 C15 C16 C16 176.8(3) . 3_676
C15 C16 C17 C18 1.4(4) . .
C16 C16 C17 C18 -177.6(3) 3_676 .
C14 N1 C18 C17 -1.5(4) . .
Co1 N1 C18 C17 -179.7(2) . .
C16 C17 C18 N1 0.4(5) . .
